data_7222464
loop_
_publ_author_name
'Lauxmann, P.'
'Schleid, T.'

_publ_section_title
;
 Cs Cu3 Dy2 S5 und Cs Cu3 Er2 S5 : zwei isotype quaternaere Sulfide der
 Lanthanoide mit Kanalstrukturen
;
_journal_name_full
;
Zeitschrift fuer Naturforschung, Teil B. Anorganische Chemie, Organische 
Chemie (42,1987-)
;
_journal_page_first 1149
_journal_page_last 1154
_journal_volume 56
_journal_year 2001
_chemical_formula_sum 'Cs Cu3 Er2 S5'
_space_group_IT_number 63
_symmetry_space_group_name_Hall '-C 2c 2'
_symmetry_space_group_name_H-M 'C m c m'
_cell_angle_alpha 90
_cell_angle_beta 90
_cell_angle_gamma 90
_cell_formula_units_Z 4
_cell_length_a 3.9482
_cell_length_b 14.109
_cell_length_c 16.6717
_cell_volume 928.700
_citation_journal_id_ASTM ZNBSEN
_cod_data_source_file Lauxmann_ZNBSEN_2001_365.cif
_cod_data_source_block Cs1Cu3Er2S5
_cod_original_cell_volume 928.6996
_cod_original_formula_sum 'Cs1 Cu3 Er2 S5'
_cod_database_code 7222464

loop_
_symmetry_equiv_pos_as_xyz
x,y,z
-x,-y,z+1/2
x,-y,-z
-x,y,-z+1/2
-x,-y,-z
x,y,-z-1/2
-x,y,z
x,-y,z-1/2
x+1/2,y+1/2,z
-x+1/2,-y+1/2,z+1/2
x+1/2,-y+1/2,-z
-x+1/2,y+1/2,-z+1/2
-x+1/2,-y+1/2,-z
x+1/2,y+1/2,-z-1/2
-x+1/2,y+1/2,z
x+1/2,-y+1/2,z-1/2

loop_
_atom_site_label
_atom_site_type_symbol
_atom_site_fract_x
_atom_site_fract_y
_atom_site_fract_z
_atom_site_occupancy
_atom_site_U_iso_or_equiv
S2 S-2 0 0.4366 0.6099 1 0.0
Cu1 Cu+1 0 0.6537 0.25 1 0.0
S1 S-2 0 0.2329 0.25 1 0.0
S3 S-2 0 0.1727 0.5681 1 0.0
Cu2 Cu+1 0 0.41838 0.03916 1 0.0
Er1 Er+3 0 0.19214 0.40745 1 0.0
Cs1 Cs+1 0 0.93556 0.25 1 0.0
